data_1507647
loop_
_publ_author_name
'Keceli, Gizem'
'Toscano, John P.'

_publ_section_title
;
 Reactivity of nitroxyl-derived sulfinamides.
;
_journal_issue 20
_journal_name_full Biochemistry
_journal_page_first 4206
_journal_page_last 4216
_journal_paper_doi 10.1021/bi300015u
_journal_volume 51
_journal_year 2012
_chemical_formula_moiety 'C8 H11 N O S'
_chemical_formula_sum 'C8 H11 N O S'
_chemical_formula_weight 169.24
_chemical_name_systematic
; 
 ? 
;
_space_group_IT_number 14
_symmetry_cell_setting monoclinic
_symmetry_space_group_name_Hall '-P 2ybc'
_symmetry_space_group_name_H-M 'P 1 21/c 1'
_atom_sites_solution_hydrogens difmap
_atom_sites_solution_primary direct
_atom_sites_solution_secondary difmap
_audit_creation_method SHELXL-97
_cell_angle_alpha 90.00
_cell_angle_beta 105.094(5)
_cell_angle_gamma 90.00
_cell_formula_units_Z 4
_cell_length_a 13.9432(7)
_cell_length_b 5.24461(18)
_cell_length_c 11.9405(5)
_cell_measurement_reflns_used 3020
_cell_measurement_temperature 110(2)
_cell_measurement_theta_max 26.28
_cell_measurement_theta_min 1.76
_cell_volume 843.04(7)
_computing_cell_refinement
;
CrysAlisPro, Agilent Technologies,
Version 1.171.35.11 (release 16-05-2011 CrysAlis171 .NET)
(compiled May 16 2011,17:55:39)
;
_computing_data_collection
;
CrysAlisPro, Agilent Technologies,
Version 1.171.35.11 (release 16-05-2011 CrysAlis171 .NET)
(compiled May 16 2011,17:55:39)
;
_computing_data_reduction
;
CrysAlisPro, Agilent Technologies,
Version 1.171.35.11 (release 16-05-2011 CrysAlis171 .NET)
(compiled May 16 2011,17:55:39)
;
_computing_molecular_graphics 'SHELXTL v6.10 (Sheldrick, 2008)'
_computing_publication_material 'SHELXTL v6.10 (Sheldrick, 2008)'
_computing_structure_refinement 'SHELXL-97 (Sheldrick, 2008)'
_computing_structure_solution 'SHELXS-97 (Sheldrick, 2008)'
_diffrn_ambient_temperature 110(2)
_diffrn_detector_area_resol_mean 15.989
_diffrn_measured_fraction_theta_full 0.999
_diffrn_measured_fraction_theta_max 0.999
_diffrn_measurement_device_type 'Goniometer KM4/Xcalibur, detector: Sapphire3'
_diffrn_measurement_method '\w scans'
_diffrn_radiation_monochromator graphite
_diffrn_radiation_source 'Enhance (Mo) X-ray Source'
_diffrn_radiation_type MoK\a
_diffrn_radiation_wavelength 0.71073
_diffrn_reflns_av_R_equivalents 0.0260
_diffrn_reflns_av_sigmaI/netI 0.0285
_diffrn_reflns_limit_h_max 17
_diffrn_reflns_limit_h_min -17
_diffrn_reflns_limit_k_max 6
_diffrn_reflns_limit_k_min -6
_diffrn_reflns_limit_l_max 14
_diffrn_reflns_limit_l_min -14
_diffrn_reflns_number 5149
_diffrn_reflns_theta_full 26.24
_diffrn_reflns_theta_max 26.24
_diffrn_reflns_theta_min 3.03
_exptl_absorpt_coefficient_mu 0.324
_exptl_absorpt_correction_T_max 0.969
_exptl_absorpt_correction_T_min 0.904
_exptl_absorpt_correction_type analytical
_exptl_absorpt_process_details
;
CrysAlisPro, Agilent Technologies,
Version 1.171.35.11 (release 16-05-2011 CrysAlis171 .NET)
(compiled May 16 2011,17:55:39)
Analytical numeric absorption correction using a multifaceted crystal
            model based on expressions derived by R.C. Clark & J.S. Reid.
(Clark, R. C. & Reid, J. S. (1995). Acta Cryst. A51, 887-897)
;
_exptl_crystal_colour colorless
_exptl_crystal_density_diffrn 1.333
_exptl_crystal_density_method 'not measured'
_exptl_crystal_description 'thick lath'
_exptl_crystal_F_000 360
_exptl_crystal_size_max 0.41
_exptl_crystal_size_mid 0.30
_exptl_crystal_size_min 0.13
_refine_diff_density_max 0.324
_refine_diff_density_min -0.270
_refine_diff_density_rms 0.051
_refine_ls_extinction_method none
_refine_ls_goodness_of_fit_ref 1.067
_refine_ls_hydrogen_treatment mixed
_refine_ls_matrix_type full
_refine_ls_number_parameters 106
_refine_ls_number_reflns 1708
_refine_ls_number_restraints 2
_refine_ls_restrained_S_all 1.067
_refine_ls_R_factor_all 0.0360
_refine_ls_R_factor_gt 0.0311
_refine_ls_shift/su_max 0.000
_refine_ls_shift/su_mean 0.000
_refine_ls_structure_factor_coef Fsqd
_refine_ls_weighting_details 'calc w=1/[\s^2^(Fo^2^)+(0.0440P)^2^+0.4157P] where P=(Fo^2^+2Fc^2^)/3'
_refine_ls_weighting_scheme calc
_refine_ls_wR_factor_gt 0.0837
_refine_ls_wR_factor_ref 0.0866
_reflns_number_gt 1505
_reflns_number_total 1708
_reflns_threshold_expression I>2\s(I)
_cod_data_source_file bi300015u_si_002.cif
_cod_data_source_block x0859a
_cod_original_cell_volume 843.04(6)
_cod_original_sg_symbol_H-M 'P 21/c'
_cod_database_code 1507647

loop_
_symmetry_equiv_pos_as_xyz
'x, y, z'
'-x, y+1/2, -z+1/2'
'-x, -y, -z'
'x, -y-1/2, z-1/2'

loop_
_atom_site_label
_atom_site_type_symbol
_atom_site_fract_x
_atom_site_fract_y
_atom_site_fract_z
_atom_site_U_iso_or_equiv
_atom_site_adp_type
_atom_site_occupancy
_atom_site_symmetry_multiplicity
_atom_site_calc_flag
_atom_site_refinement_flags
S1 S 0.43008(3) 0.41829(7) 0.32906(3) 0.01456(14) Uani 1 1 d .
C1 C 0.39118(11) 0.1367(3) 0.39224(13) 0.0157(3) Uani 1 1 d .
H1A H 0.4312 -0.0108 0.3791 0.019 Uiso 1 1 calc R
H1B H 0.4035 0.1612 0.4770 0.019 Uiso 1 1 calc R
C2 C 0.28141(11) 0.0793(3) 0.34041(14) 0.0189(3) Uani 1 1 d .
H2A H 0.2697 0.0536 0.2558 0.023 Uiso 1 1 calc R
H2B H 0.2646 -0.0819 0.3740 0.023 Uiso 1 1 calc R
C3 C 0.21263(10) 0.2872(3) 0.36115(13) 0.0178(3) Uani 1 1 d .
C4 C 0.20440(12) 0.3369(3) 0.47312(14) 0.0237(4) Uani 1 1 d .
H4 H 0.2427 0.2407 0.5366 0.028 Uiso 1 1 calc R
C5 C 0.14091(12) 0.5252(4) 0.49265(15) 0.0273(4) Uani 1 1 d .
H5 H 0.1361 0.5573 0.5693 0.033 Uiso 1 1 calc R
C6 C 0.08437(11) 0.6668(3) 0.40107(15) 0.0243(4) Uani 1 1 d .
H6 H 0.0405 0.7949 0.4147 0.029 Uiso 1 1 calc R
C7 C 0.09216(11) 0.6207(3) 0.29002(15) 0.0226(4) Uani 1 1 d .
H7 H 0.0538 0.7177 0.2269 0.027 Uiso 1 1 calc R
C8 C 0.15615(11) 0.4321(3) 0.27021(14) 0.0201(3) Uani 1 1 d .
H8 H 0.1612 0.4021 0.1935 0.024 Uiso 1 1 calc R
N1 N 0.55017(9) 0.3756(3) 0.38572(11) 0.0173(3) Uani 1 1 d D
H1C H 0.5806(13) 0.506(4) 0.3680(15) 0.021 Uiso 1 1 d D
H1D H 0.5723(13) 0.227(4) 0.3719(15) 0.021 Uiso 1 1 d D
O1 O 0.40042(8) 0.3673(2) 0.19996(9) 0.0179(2) Uani 1 1 d .

loop_
_atom_site_aniso_label
_atom_site_aniso_U_11
_atom_site_aniso_U_22
_atom_site_aniso_U_33
_atom_site_aniso_U_23
_atom_site_aniso_U_13
_atom_site_aniso_U_12
S1 0.0178(2) 0.0098(2) 0.0160(2) -0.00028(13) 0.00413(15) -0.00003(13)
C1 0.0180(7) 0.0113(7) 0.0176(7) 0.0012(6) 0.0043(6) -0.0005(6)
C2 0.0190(7) 0.0151(8) 0.0225(8) -0.0015(6) 0.0055(6) -0.0022(6)
C3 0.0145(6) 0.0165(8) 0.0220(8) -0.0012(6) 0.0041(6) -0.0043(6)
C4 0.0207(7) 0.0287(9) 0.0217(8) 0.0042(7) 0.0052(6) 0.0031(7)
C5 0.0249(8) 0.0370(10) 0.0213(8) -0.0016(7) 0.0082(7) 0.0035(8)
C6 0.0187(7) 0.0225(9) 0.0326(9) -0.0028(7) 0.0082(7) 0.0007(6)
C7 0.0187(7) 0.0207(8) 0.0269(9) 0.0046(7) 0.0033(6) -0.0008(6)
C8 0.0196(7) 0.0207(8) 0.0197(8) -0.0010(6) 0.0043(6) -0.0038(6)
N1 0.0168(6) 0.0132(7) 0.0217(7) -0.0017(5) 0.0048(5) -0.0023(5)
O1 0.0226(5) 0.0142(5) 0.0163(6) 0.0007(4) 0.0037(4) 0.0004(4)

loop_
_atom_type_symbol
_atom_type_description
_atom_type_scat_dispersion_real
_atom_type_scat_dispersion_imag
_atom_type_scat_source
C C 0.0033 0.0016 'International Tables Vol C Tables 4.2.6.8 and 6.1.1.4'
H H 0.0000 0.0000 'International Tables Vol C Tables 4.2.6.8 and 6.1.1.4'
N N 0.0061 0.0033 'International Tables Vol C Tables 4.2.6.8 and 6.1.1.4'
O O 0.0106 0.0060 'International Tables Vol C Tables 4.2.6.8 and 6.1.1.4'
S S 0.1246 0.1234 'International Tables Vol C Tables 4.2.6.8 and 6.1.1.4'

loop_
_geom_angle_atom_site_label_1
_geom_angle_atom_site_label_2
_geom_angle_atom_site_label_3
_geom_angle
O1 S1 N1 111.89(6)
O1 S1 C1 104.42(7)
N1 S1 C1 95.79(7)
C2 C1 S1 111.79(10)
C2 C1 H1A 109.3
S1 C1 H1A 109.3
C2 C1 H1B 109.3
S1 C1 H1B 109.3
H1A C1 H1B 107.9
C3 C2 C1 113.78(12)
C3 C2 H2A 108.8
C1 C2 H2A 108.8
C3 C2 H2B 108.8
C1 C2 H2B 108.8
H2A C2 H2B 107.7
C8 C3 C4 118.37(14)
C8 C3 C2 121.33(14)
C4 C3 C2 120.30(14)
C5 C4 C3 120.64(15)
C5 C4 H4 119.7
C3 C4 H4 119.7
C6 C5 C4 120.42(15)
C6 C5 H5 119.8
C4 C5 H5 119.8
C7 C6 C5 119.56(16)
C7 C6 H6 120.2
C5 C6 H6 120.2
C6 C7 C8 120.13(15)
C6 C7 H7 119.9
C8 C7 H7 119.9
C3 C8 C7 120.88(15)
C3 C8 H8 119.6
C7 C8 H8 119.6
S1 N1 H1C 107.6(12)
S1 N1 H1D 114.6(12)
H1C N1 H1D 116.4(17)

loop_
_geom_bond_atom_site_label_1
_geom_bond_atom_site_label_2
_geom_bond_distance
S1 O1 1.5122(11)
S1 N1 1.6498(13)
S1 C1 1.8048(15)
C1 C2 1.524(2)
C1 H1A 0.9900
C1 H1B 0.9900
C2 C3 1.514(2)
C2 H2A 0.9900
C2 H2B 0.9900
C3 C8 1.390(2)
C3 C4 1.396(2)
C4 C5 1.386(2)
C4 H4 0.9500
C5 C6 1.386(2)
C5 H5 0.9500
C6 C7 1.380(2)
C6 H6 0.9500
C7 C8 1.393(2)
C7 H7 0.9500
C8 H8 0.9500
N1 H1C 0.861(17)
N1 H1D 0.869(17)

loop_
_geom_hbond_atom_site_label_D
_geom_hbond_atom_site_label_H
_geom_hbond_atom_site_label_A
_geom_hbond_distance_DH
_geom_hbond_distance_HA
_geom_hbond_distance_DA
_geom_hbond_angle_DHA
_geom_hbond_site_symmetry_A
N1 H1C O1 0.861(17) 2.103(18) 2.9220(17) 158.6(16) 2_655
N1 H1D O1 0.869(17) 2.148(18) 2.9992(18) 166.3(16) 2_645

loop_
_geom_torsion_atom_site_label_1
_geom_torsion_atom_site_label_2
_geom_torsion_atom_site_label_3
_geom_torsion_atom_site_label_4
_geom_torsion
O1 S1 C1 C2 -54.64(12)
N1 S1 C1 C2 -169.04(11)
S1 C1 C2 C3 -62.04(15)
C1 C2 C3 C8 112.93(16)
C1 C2 C3 C4 -67.30(18)
C8 C3 C4 C5 0.4(2)
C2 C3 C4 C5 -179.38(15)
C3 C4 C5 C6 0.1(3)
C4 C5 C6 C7 -0.5(3)
C5 C6 C7 C8 0.3(2)
C4 C3 C8 C7 -0.6(2)
C2 C3 C8 C7 179.17(14)
C6 C7 C8 C3 0.3(2)
